data_7032871
loop_
_publ_author_name
'Glatz, Mathias'
'Bichler, Bernhard'
'Mastalir, Matthias'
'St\"oger, Berthold'
'Weil, Matthias'
'Mereiter, Kurt'
'Pittenauer, Ernst'
'Allmaier, G\"unter'
'Veiros, Luis F.'
'Kirchner, Karl'

_publ_section_title
;
 Iron(II) complexes featuring \k3- and \k2-bound PNP pincer ligands--the
 significance of sterics.
;
_journal_issue 1
_journal_name_full 'Dalton transactions (Cambridge, England : 2003)'
_journal_page_first 281
_journal_page_last 294
_journal_paper_doi 10.1039/c4dt02866j
_journal_volume 44
_journal_year 2015
_chemical_formula_moiety 'C26 H50 Cl Fe N6 O0.16 P4, C28 H28 B, 3(C4 H8 O)'
_chemical_formula_sum 'C66 H102 B Cl Fe N6 O3.16 P4'
_chemical_formula_weight 1256.12
_chemical_name_common '[Fe(k3-P,N,P-PNP-Et)(k2-P,N-PNP-Et)Cl]BPhMe4.3THF'
_chemical_name_systematic
; 
2c.3THF  --  [Fe(k^3^-P,N,P-PNP-Et)(k^2^-P,N-PNP-Et)Cl].BPh^Me^~4~.3THF
;
_space_group_IT_number 2
_symmetry_cell_setting triclinic
_symmetry_space_group_name_Hall '-P 1'
_symmetry_space_group_name_H-M 'P -1'
_atom_sites_solution_hydrogens geom
_atom_sites_solution_primary direct
_atom_sites_solution_secondary difmap
_audit_creation_method SHELXL-97
_cell_angle_alpha 75.440(6)
_cell_angle_beta 70.622(6)
_cell_angle_gamma 86.483(6)
_cell_formula_units_Z 2
_cell_length_a 12.725(2)
_cell_length_b 15.628(3)
_cell_length_c 18.643(3)
_cell_measurement_reflns_used 9919
_cell_measurement_temperature 100
_cell_measurement_theta_max 30.0
_cell_measurement_theta_min 2.2
_cell_volume 3384.1(10)
_computing_cell_refinement 'Bruker SAINT'
_computing_data_collection 'Bruker APEX2'
_computing_data_reduction 'Bruker SAINT'
_computing_molecular_graphics 'Bruker SHELXTL'
_computing_publication_material 'Bruker SHELXTL'
_computing_structure_refinement 'SHELXL-97 (Sheldrick, 2008)'
_computing_structure_solution 'SHELXS-97 (Sheldrick, 2008)'
_diffrn_ambient_temperature 100(2)
_diffrn_measured_fraction_theta_full 0.991
_diffrn_measured_fraction_theta_max 0.991
_diffrn_measurement_device_type 'Bruker Kappa APEX-II CCD'
_diffrn_measurement_method '\f and \w scans'
_diffrn_radiation_monochromator graphite
_diffrn_radiation_source 'fine-focus sealed tube'
_diffrn_radiation_type MoK\a
_diffrn_radiation_wavelength 0.71073
_diffrn_reflns_av_R_equivalents 0.0368
_diffrn_reflns_av_sigmaI/netI 0.0237
_diffrn_reflns_limit_h_max 17
_diffrn_reflns_limit_h_min -17
_diffrn_reflns_limit_k_max 21
_diffrn_reflns_limit_k_min -21
_diffrn_reflns_limit_l_max 26
_diffrn_reflns_limit_l_min -26
_diffrn_reflns_number 155879
_diffrn_reflns_theta_full 30.17
_diffrn_reflns_theta_max 30.17
_diffrn_reflns_theta_min 1.70
_exptl_absorpt_coefficient_mu 0.405
_exptl_absorpt_correction_T_max 0.91
_exptl_absorpt_correction_T_min 0.76
_exptl_absorpt_correction_type multi-scan
_exptl_absorpt_process_details 'program SADABS'
_exptl_crystal_colour 'clear green'
_exptl_crystal_density_diffrn 1.233
_exptl_crystal_density_method 'not measured'
_exptl_crystal_description rod
_exptl_crystal_F_000 1346.6
_exptl_crystal_size_max 0.72
_exptl_crystal_size_mid 0.35
_exptl_crystal_size_min 0.25
_refine_diff_density_max 1.561
_refine_diff_density_min -1.193
_refine_diff_density_rms 0.077
_refine_ls_extinction_method none
_refine_ls_goodness_of_fit_ref 1.019
_refine_ls_hydrogen_treatment mixed
_refine_ls_matrix_type full
_refine_ls_number_parameters 772
_refine_ls_number_reflns 19859
_refine_ls_number_restraints 0
_refine_ls_restrained_S_all 1.019
_refine_ls_R_factor_all 0.0620
_refine_ls_R_factor_gt 0.0459
_refine_ls_shift/su_max 0.001
_refine_ls_shift/su_mean 0.000
_refine_ls_structure_factor_coef Fsqd
_refine_ls_weighting_details 'calc w=1/[\s^2^(Fo^2^)+(0.0507P)^2^+5.0136P] where P=(Fo^2^+2Fc^2^)/3'
_refine_ls_weighting_scheme calc
_refine_ls_wR_factor_gt 0.1112
_refine_ls_wR_factor_ref 0.1236
_reflns_number_gt 16152
_reflns_number_total 19859
_reflns_threshold_expression >2sigma(I)
_cod_data_source_file c4dt02866j2.cif
_cod_data_source_block 2c
_cod_depositor_comments 'Adding full bibliography for 7032871--7032878.cif.'
_cod_original_cell_volume 3384.0(11)
_cod_original_sg_symbol_Hall '-P 1 '
_cod_database_code 7032871

loop_
_symmetry_equiv_pos_as_xyz
'x, y, z'
'-x, -y, -z'

loop_
_atom_site_label
_atom_site_type_symbol
_atom_site_fract_x
_atom_site_fract_y
_atom_site_fract_z
_atom_site_U_iso_or_equiv
_atom_site_adp_type
_atom_site_occupancy
_atom_site_symmetry_multiplicity
_atom_site_calc_flag
_atom_site_refinement_flags
Fe1 Fe 0.678905(19) 0.335817(15) 0.138402(13) 0.01074(6) Uani 1 1 d .
H1 H 0.408(2) 0.2000(17) 0.2258(15) 0.025(6) Uiso 1 1 d .
Cl1 Cl 0.67699(3) 0.47774(3) 0.05771(2) 0.01619(8) Uani 1 1 d .
P1 P 0.65496(4) 0.39431(3) 0.24067(2) 0.01285(8) Uani 1 1 d .
P2 P 0.75373(4) 0.28263(3) 0.03150(3) 0.01688(9) Uani 1 1 d .
N1 N 0.84347(12) 0.36581(10) 0.11731(8) 0.0147(3) Uani 1 1 d .
N2 N 0.78909(14) 0.41982(11) 0.22829(10) 0.0207(3) Uani 1 1 d .
N3 N 0.89169(14) 0.30914(13) 0.00851(10) 0.0254(4) Uani 1 1 d .
C1 C 0.87191(15) 0.41167(12) 0.16174(11) 0.0182(3) Uani 1 1 d .
C2 C 0.97979(16) 0.44524(13) 0.14284(13) 0.0259(4) Uani 1 1 d .
H2 H 0.9973 0.4761 0.1754 0.031 Uiso 1 1 calc R
C3 C 1.06012(16) 0.43238(14) 0.07562(13) 0.0288(5) Uani 1 1 d .
H3 H 1.1338 0.4549 0.0614 0.035 Uiso 1 1 calc R
C4 C 1.03390(16) 0.38707(14) 0.02924(12) 0.0273(4) Uani 1 1 d .
H4 H 1.0891 0.3777 -0.0168 0.033 Uiso 1 1 calc R
C5 C 0.92420(15) 0.35484(13) 0.05097(11) 0.0202(4) Uani 1 1 d .
H5 H 0.842(2) 0.2400(18) 0.1889(16) 0.027(6) Uiso 1 1 d .
C6 C 0.58178(16) 0.49823(11) 0.25137(11) 0.0184(3) Uani 1 1 d .
H6A H 0.5719 0.5281 0.2006 0.022 Uiso 1 1 calc R
H6B H 0.5065 0.4831 0.2903 0.022 Uiso 1 1 calc R
H6 H 0.808(2) 0.4467(18) 0.2576(16) 0.032(7) Uiso 1 1 d .
C7 C 0.63767(19) 0.56420(13) 0.27648(14) 0.0277(4) Uani 1 1 d .
H7A H 0.7121 0.5806 0.2383 0.042 Uiso 1 1 calc R
H7B H 0.6440 0.5371 0.3283 0.042 Uiso 1 1 calc R
H7C H 0.5926 0.6172 0.2790 0.042 Uiso 1 1 calc R
H7 H 0.942(3) 0.291(2) -0.0268(19) 0.045(8) Uiso 1 1 d .
C8 C 0.60722(16) 0.32079(12) 0.33881(10) 0.0188(3) Uani 1 1 d .
H8A H 0.5275 0.3058 0.3518 0.023 Uiso 1 1 calc R
H8B H 0.6487 0.2652 0.3377 0.023 Uiso 1 1 calc R
C9 C 0.61987(19) 0.35649(13) 0.40478(11) 0.0240(4) Uani 1 1 d .
H9A H 0.6975 0.3752 0.3915 0.036 Uiso 1 1 calc R
H9B H 0.5987 0.3100 0.4537 0.036 Uiso 1 1 calc R
H9C H 0.5714 0.4071 0.4115 0.036 Uiso 1 1 calc R
C10 C 0.72790(18) 0.32896(15) -0.06133(11) 0.0262(4) Uani 1 1 d .
H10A H 0.6524 0.3094 -0.0557 0.031 Uiso 1 1 calc R
H10B H 0.7278 0.3942 -0.0708 0.031 Uiso 1 1 calc R
C11 C 0.8101(2) 0.3048(2) -0.13299(13) 0.0458(7) Uani 1 1 d .
H11A H 0.7910 0.3350 -0.1797 0.069 Uiso 1 1 calc R
H11B H 0.8070 0.2407 -0.1265 0.069 Uiso 1 1 calc R
H11C H 0.8856 0.3230 -0.1391 0.069 Uiso 1 1 calc R
C12 C 0.7619(2) 0.16452(14) 0.03713(13) 0.0280(4) Uani 1 1 d .
H12A H 0.8246 0.1545 -0.0082 0.034 Uiso 1 1 calc R
H12B H 0.7786 0.1340 0.0854 0.034 Uiso 1 1 calc R
C13 C 0.6576(2) 0.12378(17) 0.03778(16) 0.0380(5) Uani 1 1 d .
H13A H 0.6418 0.1520 -0.0106 0.057 Uiso 1 1 calc R
H13B H 0.5952 0.1324 0.0830 0.057 Uiso 1 1 calc R
H13C H 0.6680 0.0604 0.0414 0.057 Uiso 1 1 calc R
P3 P 0.50198(3) 0.32472(3) 0.15359(2) 0.01173(8) Uani 1 1 d .
P4 P 0.94736(4) 0.13623(4) 0.23894(3) 0.02385(11) Uani 1 1 d .
N4 N 0.65428(12) 0.20518(9) 0.20976(8) 0.0121(2) Uani 1 1 d .
N5 N 0.46892(13) 0.22132(10) 0.21110(9) 0.0172(3) Uani 1 1 d .
N6 N 0.83600(13) 0.18714(10) 0.21379(10) 0.0200(3) Uani 1 1 d .
C14 C 0.54994(14) 0.16798(11) 0.23124(10) 0.0142(3) Uani 1 1 d .
C15 C 0.52223(16) 0.08004(12) 0.27159(11) 0.0196(3) Uani 1 1 d .
H15 H 0.4490 0.0573 0.2844 0.024 Uiso 1 1 calc R
C16 C 0.60271(16) 0.02670(12) 0.29252(11) 0.0215(4) Uani 1 1 d .
H16 H 0.5860 -0.0338 0.3191 0.026 Uiso 1 1 calc R
C17 C 0.70817(16) 0.06196(12) 0.27445(11) 0.0197(3) Uani 1 1 d .
H17 H 0.7640 0.0264 0.2898 0.024 Uiso 1 1 calc R
C18 C 0.73171(14) 0.15064(11) 0.23333(10) 0.0147(3) Uani 1 1 d .
C19 C 0.39440(14) 0.38968(11) 0.20850(10) 0.0159(3) Uani 1 1 d .
H19A H 0.3224 0.3566 0.2286 0.019 Uiso 1 1 calc R
H19B H 0.4136 0.3956 0.2544 0.019 Uiso 1 1 calc R
C20 C 0.37931(16) 0.48235(12) 0.16100(11) 0.0205(3) Uani 1 1 d .
H20A H 0.4504 0.5155 0.1399 0.031 Uiso 1 1 calc R
H20B H 0.3233 0.5134 0.1951 0.031 Uiso 1 1 calc R
H20C H 0.3546 0.4773 0.1177 0.031 Uiso 1 1 calc R
C21 C 0.45238(14) 0.32686(12) 0.07126(10) 0.0168(3) Uani 1 1 d .
H21A H 0.4693 0.3862 0.0348 0.020 Uiso 1 1 calc R
H21B H 0.4951 0.2837 0.0426 0.020 Uiso 1 1 calc R
C22 C 0.32754(16) 0.30600(14) 0.09336(12) 0.0223(4) Uani 1 1 d .
H22A H 0.3106 0.3036 0.0463 0.034 Uiso 1 1 calc R
H22B H 0.2839 0.3523 0.1161 0.034 Uiso 1 1 calc R
H22C H 0.3085 0.2488 0.1318 0.034 Uiso 1 1 calc R
C23 C 0.9896(2) 0.21969(16) 0.27819(17) 0.0367(5) Uani 1 1 d .
H23A H 1.0666 0.2084 0.2791 0.044 Uiso 1 1 calc R
H23B H 0.9894 0.2789 0.2432 0.044 Uiso 1 1 calc R
C24 C 0.9127(3) 0.2190(2) 0.3606(2) 0.0559(9) Uani 1 1 d .
H24A H 0.9424 0.2601 0.3815 0.084 Uiso 1 1 calc R
H24B H 0.9078 0.1592 0.3944 0.084 Uiso 1 1 calc R
H24C H 0.8383 0.2374 0.3589 0.084 Uiso 1 1 calc R
C25 C 1.05596(18) 0.15231(17) 0.14237(15) 0.0348(5) Uani 1 1 d .
H25A H 1.0530 0.2133 0.1112 0.042 Uiso 1 1 calc R
H25B H 1.1301 0.1448 0.1493 0.042 Uiso 1 1 calc R
C26 C 1.0412(2) 0.0866(2) 0.09785(17) 0.0481(7) Uani 1 1 d .
H26A H 0.9669 0.0926 0.0924 0.072 Uiso 1 1 calc R
H26B H 1.0492 0.0263 0.1269 0.072 Uiso 1 1 calc R
H26C H 1.0979 0.0989 0.0457 0.072 Uiso 1 1 calc R
C27 C 0.41206(14) 0.77520(11) 0.24421(10) 0.0143(3) Uani 1 1 d .
C28 C 0.45321(14) 0.72101(11) 0.19161(10) 0.0153(3) Uani 1 1 d .
H28 H 0.4371 0.6593 0.2102 0.018 Uiso 1 1 calc R
C29 C 0.51705(15) 0.75440(12) 0.11293(10) 0.0182(3) Uani 1 1 d .
H29 H 0.5442 0.7149 0.0800 0.022 Uiso 1 1 calc R
C30 C 0.54148(16) 0.84478(13) 0.08208(11) 0.0207(3) Uani 1 1 d .
C31 C 0.50105(17) 0.89977(13) 0.13325(12) 0.0244(4) Uani 1 1 d .
H31 H 0.5155 0.9617 0.1142 0.029 Uiso 1 1 calc R
C32 C 0.43995(16) 0.86550(12) 0.21160(11) 0.0209(4) Uani 1 1 d .
H32 H 0.4158 0.9051 0.2448 0.025 Uiso 1 1 calc R
C33 C 0.61059(19) 0.88232(15) -0.00270(12) 0.0291(4) Uani 1 1 d .
H33A H 0.5850 0.8560 -0.0366 0.044 Uiso 1 1 calc R
H33B H 0.6891 0.8687 -0.0100 0.044 Uiso 1 1 calc R
H33C H 0.6024 0.9466 -0.0164 0.044 Uiso 1 1 calc R
C34 C 0.39008(14) 0.78700(11) 0.38736(10) 0.0136(3) Uani 1 1 d .
C35 C 0.50415(14) 0.77510(11) 0.37828(10) 0.0155(3) Uani 1 1 d .
H35 H 0.5468 0.7433 0.3415 0.019 Uiso 1 1 calc R
C36 C 0.55707(14) 0.80767(11) 0.42062(11) 0.0170(3) Uani 1 1 d .
H36 H 0.6340 0.7972 0.4124 0.020 Uiso 1 1 calc R
C37 C 0.49880(15) 0.85568(11) 0.47515(11) 0.0175(3) Uani 1 1 d .
C38 C 0.38651(16) 0.87006(12) 0.48427(11) 0.0185(3) Uani 1 1 d .
H38 H 0.3447 0.9031 0.5202 0.022 Uiso 1 1 calc R
C39 C 0.33416(15) 0.83653(11) 0.44135(11) 0.0161(3) Uani 1 1 d .
H39 H 0.2575 0.8479 0.4492 0.019 Uiso 1 1 calc R
C40 C 0.55581(18) 0.88951(13) 0.52225(13) 0.0255(4) Uani 1 1 d .
H40A H 0.6170 0.9304 0.4866 0.038 Uiso 1 1 calc R
H40B H 0.5855 0.8396 0.5529 0.038 Uiso 1 1 calc R
H40C H 0.5020 0.9205 0.5577 0.038 Uiso 1 1 calc R
C41 C 0.20601(14) 0.77554(11) 0.34710(10) 0.0136(3) Uani 1 1 d .
C42 C 0.17047(15) 0.82842(12) 0.28690(10) 0.0174(3) Uani 1 1 d .
H42 H 0.2233 0.8463 0.2358 0.021 Uiso 1 1 calc R
C43 C 0.06060(16) 0.85580(13) 0.29912(12) 0.0210(4) Uani 1 1 d .
H43 H 0.0409 0.8916 0.2564 0.025 Uiso 1 1 calc R
C44 C -0.02028(15) 0.83162(12) 0.37260(12) 0.0200(3) Uani 1 1 d .
C45 C 0.01211(15) 0.77821(12) 0.43348(11) 0.0184(3) Uani 1 1 d .
H45 H -0.0412 0.7603 0.4844 0.022 Uiso 1 1 calc R
C46 C 0.12179(14) 0.75077(11) 0.42048(10) 0.0155(3) Uani 1 1 d .
H46 H 0.1405 0.7136 0.4631 0.019 Uiso 1 1 calc R
C47 C -0.13815(17) 0.86313(16) 0.38580(15) 0.0312(5) Uani 1 1 d .
H47A H -0.1670 0.8482 0.3477 0.047 Uiso 1 1 calc R
H47B H -0.1389 0.9274 0.3792 0.047 Uiso 1 1 calc R
H47C H -0.1851 0.8343 0.4391 0.047 Uiso 1 1 calc R
C48 C 0.32793(14) 0.63406(11) 0.36837(10) 0.0135(3) Uani 1 1 d .
C49 C 0.26810(15) 0.58279(11) 0.34192(10) 0.0166(3) Uani 1 1 d .
H49 H 0.2335 0.6122 0.3047 0.020 Uiso 1 1 calc R
C50 C 0.25727(15) 0.49084(12) 0.36779(11) 0.0179(3) Uani 1 1 d .
H50 H 0.2172 0.4595 0.3472 0.022 Uiso 1 1 calc R
C51 C 0.30436(15) 0.44452(11) 0.42325(11) 0.0186(3) Uani 1 1 d .
C52 C 0.36303(16) 0.49332(12) 0.45136(11) 0.0194(3) Uani 1 1 d .
H52 H 0.3956 0.4637 0.4897 0.023 Uiso 1 1 calc R
C53 C 0.37461(15) 0.58536(11) 0.42394(10) 0.0165(3) Uani 1 1 d .
H53 H 0.4161 0.6162 0.4439 0.020 Uiso 1 1 calc R
C54 C 0.29062(19) 0.34518(12) 0.45306(13) 0.0275(4) Uani 1 1 d .
H54A H 0.2831 0.3197 0.4120 0.041 Uiso 1 1 calc R
H54B H 0.2238 0.3304 0.4995 0.041 Uiso 1 1 calc R
H54C H 0.3561 0.3210 0.4670 0.041 Uiso 1 1 calc R
O1 O 0.24695(11) 0.13028(9) 0.29511(9) 0.0223(3) Uani 1 1 d .
C55 C 0.21633(18) 0.14852(13) 0.37159(12) 0.0246(4) Uani 1 1 d .
H55A H 0.1603 0.1954 0.3762 0.030 Uiso 1 1 calc R
H55B H 0.2825 0.1684 0.3803 0.030 Uiso 1 1 calc R
C56 C 0.1681(2) 0.06256(15) 0.43123(14) 0.0334(5) Uani 1 1 d .
H56A H 0.1079 0.0739 0.4773 0.040 Uiso 1 1 calc R
H56B H 0.2264 0.0278 0.4490 0.040 Uiso 1 1 calc R
C57 C 0.12275(17) 0.01527(13) 0.38485(12) 0.0243(4) Uani 1 1 d .
H57A H 0.1187 -0.0496 0.4064 0.029 Uiso 1 1 calc R
H57B H 0.0481 0.0364 0.3842 0.029 Uiso 1 1 calc R
C58 C 0.20914(17) 0.04132(13) 0.30393(13) 0.0248(4) Uani 1 1 d .
H58A H 0.2721 0.0002 0.2994 0.030 Uiso 1 1 calc R
H58B H 0.1759 0.0401 0.2631 0.030 Uiso 1 1 calc R
O2 O 0.92670(14) 0.77065(15) 0.09880(13) 0.0476(5) Uani 1 1 d .
C59 C 0.8118(2) 0.7498(2) 0.11846(17) 0.0446(6) Uani 1 1 d .
H59A H 0.7979 0.6851 0.1366 0.054 Uiso 1 1 calc R
H59B H 0.7861 0.7728 0.0727 0.054 Uiso 1 1 calc R
C60 C 0.7525(2) 0.7952(2) 0.18439(17) 0.0478(7) Uani 1 1 d .
H60A H 0.6735 0.8059 0.1886 0.057 Uiso 1 1 calc R
H60B H 0.7569 0.7603 0.2356 0.057 Uiso 1 1 calc R
C61 C 0.8184(3) 0.8789(2) 0.1569(2) 0.0624(9) Uani 1 1 d .
H61A H 0.8105 0.9067 0.2006 0.075 Uiso 1 1 calc R
H61B H 0.7965 0.9214 0.1153 0.075 Uiso 1 1 calc R
C62 C 0.9369(3) 0.8469(3) 0.1248(3) 0.0815(15) Uani 1 1 d .
H62A H 0.9831 0.8933 0.0807 0.098 Uiso 1 1 calc R
H62B H 0.9720 0.8318 0.1663 0.098 Uiso 1 1 calc R
O3 O 0.8794(2) 0.50071(16) 0.32138(15) 0.0683(7) Uani 1 1 d .
C63 C 0.9105(3) 0.4623(2) 0.3936(2) 0.0675(10) Uani 1 1 d .
H63A H 0.9704 0.4189 0.3840 0.081 Uiso 1 1 calc R
H63B H 0.8454 0.4335 0.4380 0.081 Uiso 1 1 calc R
C64 C 0.9508(2) 0.5435(3) 0.40859(18) 0.0637(11) Uani 1 1 d .
H64A H 0.8937 0.5624 0.4523 0.076 Uiso 1 1 calc R
H64B H 1.0206 0.5316 0.4214 0.076 Uiso 1 1 calc R
C65 C 0.9001(6) 0.5912(3) 0.3065(4) 0.127(3) Uani 1 1 d .
H65A H 0.9300 0.6161 0.2491 0.153 Uiso 1 1 calc R
H65B H 0.8290 0.6204 0.3268 0.153 Uiso 1 1 calc R
B1 B 0.33428(15) 0.74275(12) 0.33673(11) 0.0131(3) Uani 1 1 d .
C66 C 0.9688(7) 0.6081(4) 0.3378(3) 0.138(3) Uani 1 1 d .
H66A H 0.9563 0.6678 0.3478 0.165 Uiso 1 1 calc R
H66B H 1.0462 0.6060 0.3026 0.165 Uiso 1 1 calc R
O4 O 0.9373(9) 0.0577(7) 0.2781(6) 0.035(3) Uiso 0.162(7) 1 d P

loop_
_atom_site_aniso_label
_atom_site_aniso_U_11
_atom_site_aniso_U_22
_atom_site_aniso_U_33
_atom_site_aniso_U_23
_atom_site_aniso_U_13
_atom_site_aniso_U_12
Fe1 0.01050(10) 0.01110(10) 0.00894(10) -0.00081(8) -0.00234(8) 0.00091(8)
Cl1 0.01442(17) 0.01505(17) 0.01367(17) 0.00300(13) -0.00233(14) 0.00028(13)
P1 0.01397(19) 0.01258(18) 0.01203(18) -0.00249(14) -0.00462(15) 0.00005(14)
P2 0.0189(2) 0.0197(2) 0.01120(19) -0.00425(16) -0.00462(16) 0.00719(16)
N1 0.0119(6) 0.0156(6) 0.0127(6) 0.0017(5) -0.0028(5) 0.0003(5)
N2 0.0187(7) 0.0243(8) 0.0232(8) -0.0092(6) -0.0093(6) -0.0025(6)
N3 0.0165(7) 0.0391(10) 0.0179(8) -0.0108(7) -0.0003(6) 0.0072(7)
C1 0.0149(8) 0.0154(7) 0.0219(8) 0.0024(6) -0.0077(7) -0.0010(6)
C2 0.0179(9) 0.0230(9) 0.0352(11) 0.0022(8) -0.0124(8) -0.0049(7)
C3 0.0138(8) 0.0270(10) 0.0355(11) 0.0103(8) -0.0072(8) -0.0049(7)
C4 0.0134(8) 0.0314(10) 0.0237(9) 0.0069(8) 0.0011(7) 0.0016(7)
C5 0.0153(8) 0.0237(9) 0.0153(8) 0.0025(6) -0.0030(6) 0.0045(6)
C6 0.0227(8) 0.0143(7) 0.0214(8) -0.0072(6) -0.0096(7) 0.0037(6)
C7 0.0338(11) 0.0170(8) 0.0382(11) -0.0099(8) -0.0172(9) 0.0017(8)
C8 0.0259(9) 0.0171(8) 0.0122(7) -0.0021(6) -0.0058(7) -0.0003(7)
C9 0.0381(11) 0.0208(9) 0.0148(8) -0.0051(7) -0.0107(8) 0.0021(8)
C10 0.0310(10) 0.0338(11) 0.0125(8) -0.0054(7) -0.0079(7) 0.0133(8)
C11 0.0390(13) 0.081(2) 0.0132(9) -0.0098(11) -0.0071(9) 0.0199(13)
C12 0.0401(12) 0.0227(9) 0.0241(10) -0.0102(8) -0.0126(9) 0.0102(8)
C13 0.0372(13) 0.0365(12) 0.0418(13) -0.0172(11) -0.0086(10) -0.0036(10)
P3 0.01097(18) 0.01175(18) 0.01201(18) -0.00250(14) -0.00360(14) 0.00102(14)
P4 0.0190(2) 0.0233(2) 0.0312(3) -0.0036(2) -0.0139(2) 0.00530(18)
N4 0.0135(6) 0.0110(6) 0.0115(6) -0.0023(5) -0.0041(5) 0.0010(5)
N5 0.0115(6) 0.0133(6) 0.0227(7) 0.0012(5) -0.0040(6) -0.0016(5)
N6 0.0173(7) 0.0142(7) 0.0278(8) 0.0028(6) -0.0124(6) 0.0015(5)
C14 0.0159(7) 0.0130(7) 0.0125(7) -0.0025(6) -0.0034(6) 0.0004(6)
C15 0.0188(8) 0.0145(8) 0.0215(8) -0.0001(6) -0.0041(7) -0.0021(6)
C16 0.0242(9) 0.0126(7) 0.0234(9) 0.0014(6) -0.0065(7) -0.0008(6)
C17 0.0219(9) 0.0145(8) 0.0216(8) 0.0007(6) -0.0097(7) 0.0030(6)
C18 0.0164(7) 0.0140(7) 0.0137(7) -0.0025(6) -0.0060(6) 0.0023(6)
C19 0.0138(7) 0.0174(8) 0.0159(7) -0.0049(6) -0.0041(6) 0.0032(6)
C20 0.0221(9) 0.0173(8) 0.0238(9) -0.0076(7) -0.0091(7) 0.0076(7)
C21 0.0146(7) 0.0215(8) 0.0159(8) -0.0061(6) -0.0060(6) 0.0011(6)
C22 0.0164(8) 0.0288(10) 0.0266(9) -0.0111(8) -0.0104(7) 0.0022(7)
C23 0.0372(12) 0.0283(11) 0.0585(16) -0.0109(10) -0.0351(12) 0.0090(9)
C24 0.0546(18) 0.068(2) 0.070(2) -0.0437(17) -0.0389(16) 0.0349(16)
C25 0.0197(9) 0.0400(12) 0.0374(12) 0.0020(10) -0.0090(9) 0.0036(9)
C26 0.0388(14) 0.069(2) 0.0357(14) -0.0134(13) -0.0122(11) 0.0108(13)
C27 0.0137(7) 0.0140(7) 0.0150(7) -0.0036(6) -0.0045(6) 0.0011(6)
C28 0.0178(8) 0.0138(7) 0.0152(7) -0.0036(6) -0.0060(6) -0.0014(6)
C29 0.0196(8) 0.0214(8) 0.0145(8) -0.0070(6) -0.0045(6) -0.0013(6)
C30 0.0199(8) 0.0231(9) 0.0160(8) -0.0020(7) -0.0033(7) -0.0036(7)
C31 0.0276(10) 0.0150(8) 0.0230(9) -0.0011(7) -0.0005(8) -0.0030(7)
C32 0.0230(9) 0.0146(8) 0.0203(8) -0.0053(6) 0.0002(7) 0.0000(6)
C33 0.0322(11) 0.0295(10) 0.0180(9) -0.0013(8) 0.0001(8) -0.0093(8)
C34 0.0149(7) 0.0112(7) 0.0150(7) -0.0027(6) -0.0056(6) 0.0002(5)
C35 0.0146(7) 0.0140(7) 0.0166(8) -0.0035(6) -0.0035(6) 0.0005(6)
C36 0.0137(7) 0.0153(7) 0.0217(8) -0.0015(6) -0.0073(6) -0.0010(6)
C37 0.0211(8) 0.0125(7) 0.0217(8) -0.0027(6) -0.0117(7) -0.0010(6)
C38 0.0215(8) 0.0164(8) 0.0225(8) -0.0096(7) -0.0108(7) 0.0046(6)
C39 0.0159(8) 0.0154(7) 0.0203(8) -0.0073(6) -0.0087(6) 0.0036(6)
C40 0.0298(10) 0.0210(9) 0.0358(11) -0.0104(8) -0.0215(9) 0.0027(7)
C41 0.0151(7) 0.0120(7) 0.0152(7) -0.0049(6) -0.0057(6) -0.0007(6)
C42 0.0182(8) 0.0186(8) 0.0157(8) -0.0029(6) -0.0065(6) -0.0010(6)
C43 0.0194(8) 0.0223(9) 0.0233(9) -0.0007(7) -0.0129(7) -0.0003(7)
C44 0.0134(8) 0.0193(8) 0.0283(9) -0.0047(7) -0.0088(7) -0.0013(6)
C45 0.0150(8) 0.0186(8) 0.0200(8) -0.0039(6) -0.0036(6) -0.0028(6)
C46 0.0160(8) 0.0146(7) 0.0163(8) -0.0028(6) -0.0063(6) -0.0005(6)
C47 0.0144(9) 0.0354(11) 0.0411(12) -0.0014(9) -0.0114(8) 0.0008(8)
C48 0.0143(7) 0.0132(7) 0.0125(7) -0.0043(6) -0.0027(6) 0.0008(6)
C49 0.0180(8) 0.0153(7) 0.0169(8) -0.0037(6) -0.0067(6) 0.0001(6)
C50 0.0170(8) 0.0153(8) 0.0209(8) -0.0059(6) -0.0040(6) -0.0018(6)
C51 0.0190(8) 0.0121(7) 0.0200(8) -0.0030(6) -0.0011(7) 0.0001(6)
C52 0.0233(9) 0.0156(8) 0.0171(8) -0.0009(6) -0.0066(7) 0.0024(6)
C53 0.0200(8) 0.0147(7) 0.0155(7) -0.0038(6) -0.0064(6) -0.0004(6)
C54 0.0305(10) 0.0127(8) 0.0338(11) -0.0009(7) -0.0067(9) -0.0012(7)
O1 0.0187(6) 0.0190(6) 0.0279(7) -0.0071(5) -0.0042(5) -0.0032(5)
C55 0.0273(10) 0.0212(9) 0.0305(10) -0.0086(8) -0.0142(8) 0.0000(7)
C56 0.0477(14) 0.0268(10) 0.0278(11) -0.0044(8) -0.0162(10) -0.0021(9)
C57 0.0238(9) 0.0186(8) 0.0305(10) -0.0026(7) -0.0109(8) -0.0025(7)
C58 0.0240(9) 0.0191(9) 0.0325(10) -0.0097(8) -0.0081(8) -0.0012(7)
O2 0.0207(8) 0.0703(14) 0.0586(12) -0.0412(11) -0.0046(8) 0.0089(8)
C59 0.0281(12) 0.0569(17) 0.0440(15) -0.0216(13) 0.0016(10) 0.0001(11)
C60 0.0305(13) 0.0647(19) 0.0396(14) -0.0167(13) 0.0015(11) 0.0076(12)
C61 0.0465(17) 0.061(2) 0.071(2) -0.0372(18) 0.0075(15) 0.0055(15)
C62 0.0300(15) 0.119(3) 0.114(3) -0.092(3) -0.0002(17) -0.0032(18)
O3 0.108(2) 0.0568(14) 0.0673(15) -0.0166(12) -0.0594(15) -0.0198(13)
C63 0.064(2) 0.0509(19) 0.067(2) 0.0179(16) -0.0168(18) -0.0079(16)
C64 0.0297(13) 0.134(3) 0.0389(15) -0.0416(19) -0.0091(11) -0.0123(17)
C65 0.178(6) 0.062(3) 0.173(6) 0.042(3) -0.139(5) -0.064(3)
B1 0.0139(8) 0.0117(8) 0.0138(8) -0.0038(6) -0.0043(6) 0.0001(6)
C66 0.252(8) 0.089(4) 0.103(4) -0.007(3) -0.094(5) -0.077(5)

loop_
_atom_type_symbol
_atom_type_description
_atom_type_scat_dispersion_real
_atom_type_scat_dispersion_imag
_atom_type_scat_source
C C 0.0033 0.0016 'International Tables Vol C Tables 4.2.6.8 and 6.1.1.4'
H H 0.0000 0.0000 'International Tables Vol C Tables 4.2.6.8 and 6.1.1.4'
Cl Cl 0.1484 0.1585 'International Tables Vol C Tables 4.2.6.8 and 6.1.1.4'
Fe Fe 0.3463 0.8444 'International Tables Vol C Tables 4.2.6.8 and 6.1.1.4'
N N 0.0061 0.0033 'International Tables Vol C Tables 4.2.6.8 and 6.1.1.4'
P P 0.1023 0.0942 'International Tables Vol C Tables 4.2.6.8 and 6.1.1.4'
B B 0.0013 0.0007 'International Tables Vol C Tables 4.2.6.8 and 6.1.1.4'
O O 0.0106 0.0060 'International Tables Vol C Tables 4.2.6.8 and 6.1.1.4'

loop_
_geom_angle_atom_site_label_1
_geom_angle_atom_site_label_2
_geom_angle_atom_site_label_3
_geom_angle
N1 Fe1 N4 104.41(6)
N1 Fe1 P3 171.56(4)
N4 Fe1 P3 83.86(4)
N1 Fe1 P1 81.92(4)
N4 Fe1 P1 92.66(4)
P3 Fe1 P1 96.173(19)
N1 Fe1 P2 81.96(5)
N4 Fe1 P2 89.80(4)
P3 Fe1 P2 100.01(2)
P1 Fe1 P2 163.81(2)
N1 Fe1 Cl1 84.95(4)
N4 Fe1 Cl1 170.50(4)
P3 Fe1 Cl1 86.838(18)
P1 Fe1 Cl1 90.24(2)
P2 Fe1 Cl1 89.93(2)
N2 P1 C8 103.39(9)
N2 P1 C6 103.46(9)
C8 P1 C6 104.57(9)
N2 P1 Fe1 101.09(6)
C8 P1 Fe1 117.88(6)
C6 P1 Fe1 123.52(6)
N3 P2 C12 100.46(10)
N3 P2 C10 102.62(10)
C12 P2 C10 103.19(10)
N3 P2 Fe1 100.50(6)
C12 P2 Fe1 122.18(7)
C10 P2 Fe1 123.41(7)
C5 N1 C1 117.53(16)
C5 N1 Fe1 120.94(13)
C1 N1 Fe1 120.51(12)
C1 N2 P1 119.56(13)
C1 N2 H6 115.6(18)
P1 N2 H6 124.0(18)
C5 N3 P2 120.39(13)
C5 N3 H7 118(2)
P2 N3 H7 121(2)
N1 C1 N2 115.58(15)
N1 C1 C2 122.80(18)
N2 C1 C2 121.57(18)
C3 C2 C1 118.3(2)
C3 C2 H2 120.8
C1 C2 H2 120.8
C4 C3 C2 120.27(18)
C4 C3 H3 119.9
C2 C3 H3 119.9
C3 C4 C5 118.99(19)
C3 C4 H4 120.5
C5 C4 H4 120.5
N3 C5 N1 115.33(17)
N3 C5 C4 122.62(18)
N1 C5 C4 122.04(19)
C7 C6 P1 116.59(14)
C7 C6 H6A 108.1
P1 C6 H6A 108.1
C7 C6 H6B 108.1
P1 C6 H6B 108.1
H6A C6 H6B 107.3
C6 C7 H7A 109.5
C6 C7 H7B 109.5
H7A C7 H7B 109.5
C6 C7 H7C 109.5
H7A C7 H7C 109.5
H7B C7 H7C 109.5
C9 C8 P1 116.18(13)
C9 C8 H8A 108.2
P1 C8 H8A 108.2
C9 C8 H8B 108.2
P1 C8 H8B 108.2
H8A C8 H8B 107.4
C8 C9 H9A 109.5
C8 C9 H9B 109.5
H9A C9 H9B 109.5
C8 C9 H9C 109.5
H9A C9 H9C 109.5
H9B C9 H9C 109.5
C11 C10 P2 115.96(15)
C11 C10 H10A 108.3
P2 C10 H10A 108.3
C11 C10 H10B 108.3
P2 C10 H10B 108.3
H10A C10 H10B 107.4
C10 C11 H11A 109.5
C10 C11 H11B 109.5
H11A C11 H11B 109.5
C10 C11 H11C 109.5
H11A C11 H11C 109.5
H11B C11 H11C 109.5
C13 C12 P2 114.09(16)
C13 C12 H12A 108.7
P2 C12 H12A 108.7
C13 C12 H12B 108.7
P2 C12 H12B 108.7
H12A C12 H12B 107.6
C12 C13 H13A 109.5
C12 C13 H13B 109.5
H13A C13 H13B 109.5
C12 C13 H13C 109.5
H13A C13 H13C 109.5
H13B C13 H13C 109.5
N5 P3 C21 104.01(8)
N5 P3 C19 101.71(8)
C21 P3 C19 100.52(8)
N5 P3 Fe1 101.82(6)
C21 P3 Fe1 122.21(6)
C19 P3 Fe1 123.29(6)
O4 P4 N6 119.8(5)
O4 P4 C23 118.0(5)
N6 P4 C23 100.77(9)
O4 P4 C25 112.9(5)
N6 P4 C25 101.40(9)
C23 P4 C25 101.26(13)
C14 N4 C18 115.61(14)
C14 N4 Fe1 116.27(11)
C18 N4 Fe1 127.98(11)
C14 N5 P3 120.31(12)
C14 N5 H1 116.9(19)
P3 N5 H1 122.7(19)
C18 N6 P4 126.69(13)
C18 N6 H5 113.5(18)
P4 N6 H5 119.8(18)
N4 C14 N5 117.42(15)
N4 C14 C15 123.85(16)
N5 C14 C15 118.73(16)
C16 C15 C14 118.92(17)
C16 C15 H15 120.5
C14 C15 H15 120.5
C15 C16 C17 119.35(17)
C15 C16 H16 120.3
C17 C16 H16 120.3
C16 C17 C18 119.33(16)
C16 C17 H17 120.3
C18 C17 H17 120.3
N4 C18 N6 116.50(15)
N4 C18 C17 122.87(16)
N6 C18 C17 120.62(16)
C20 C19 P3 114.69(12)
C20 C19 H19A 108.6
P3 C19 H19A 108.6
C20 C19 H19B 108.6
P3 C19 H19B 108.6
H19A C19 H19B 107.6
C19 C20 H20A 109.5
C19 C20 H20B 109.5
H20A C20 H20B 109.5
C19 C20 H20C 109.5
H20A C20 H20C 109.5
H20B C20 H20C 109.5
C22 C21 P3 115.64(13)
C22 C21 H21A 108.4
P3 C21 H21A 108.4
C22 C21 H21B 108.4
P3 C21 H21B 108.4
H21A C21 H21B 107.4
C21 C22 H22A 109.5
C21 C22 H22B 109.5
H22A C22 H22B 109.5
C21 C22 H22C 109.5
H22A C22 H22C 109.5
H22B C22 H22C 109.5
C24 C23 P4 112.0(2)
C24 C23 H23A 109.2
P4 C23 H23A 109.2
C24 C23 H23B 109.2
P4 C23 H23B 109.2
H23A C23 H23B 107.9
C23 C24 H24A 109.5
C23 C24 H24B 109.5
H24A C24 H24B 109.5
C23 C24 H24C 109.5
H24A C24 H24C 109.5
H24B C24 H24C 109.5
C26 C25 P4 111.53(18)
C26 C25 H25A 109.3
P4 C25 H25A 109.3
C26 C25 H25B 109.3
P4 C25 H25B 109.3
H25A C25 H25B 108.0
C25 C26 H26A 109.5
C25 C26 H26B 109.5
H26A C26 H26B 109.5
C25 C26 H26C 109.5
H26A C26 H26C 109.5
H26B C26 H26C 109.5
C32 C27 C28 114.73(16)
C32 C27 B1 119.02(15)
C28 C27 B1 126.24(15)
C29 C28 C27 122.62(16)
C29 C28 H28 118.7
C27 C28 H28 118.7
C30 C29 C28 121.14(17)
C30 C29 H29 119.4
C28 C29 H29 119.4
C31 C30 C29 117.13(17)
C31 C30 C33 120.80(18)
C29 C30 C33 122.06(18)
C32 C31 C30 121.11(17)
C32 C31 H31 119.4
C30 C31 H31 119.4
C31 C32 C27 123.24(17)
C31 C32 H32 118.4
C27 C32 H32 118.4
C30 C33 H33A 109.5
C30 C33 H33B 109.5
H33A C33 H33B 109.5
C30 C33 H33C 109.5
H33A C33 H33C 109.5
H33B C33 H33C 109.5
C39 C34 C35 114.66(15)
C39 C34 B1 126.01(15)
C35 C34 B1 119.32(15)
C36 C35 C34 123.09(16)
C36 C35 H35 118.5
C34 C35 H35 118.5
C35 C36 C37 121.07(16)
C35 C36 H36 119.5
C37 C36 H36 119.5
C38 C37 C36 117.17(16)
C38 C37 C40 121.79(17)
C36 C37 C40 121.04(17)
C37 C38 C39 121.11(16)
C37 C38 H38 119.4
C39 C38 H38 119.4
C38 C39 C34 122.88(16)
C38 C39 H39 118.6
C34 C39 H39 118.6
C37 C40 H40A 109.5
C37 C40 H40B 109.5
H40A C40 H40B 109.5
C37 C40 H40C 109.5
H40A C40 H40C 109.5
H40B C40 H40C 109.5
C42 C41 C46 114.73(15)
C42 C41 B1 124.94(15)
C46 C41 B1 120.32(15)
C43 C42 C41 122.71(17)
C43 C42 H42 118.6
C41 C42 H42 118.6
C44 C43 C42 121.23(17)
C44 C43 H43 119.4
C42 C43 H43 119.4
C43 C44 C45 117.45(17)
C43 C44 C47 120.96(18)
C45 C44 C47 121.59(18)
C46 C45 C44 120.82(17)
C46 C45 H45 119.6
C44 C45 H45 119.6
C45 C46 C41 123.04(16)
C45 C46 H46 118.5
C41 C46 H46 118.5
C44 C47 H47A 109.5
C44 C47 H47B 109.5
H47A C47 H47B 109.5
C44 C47 H47C 109.5
H47A C47 H47C 109.5
H47B C47 H47C 109.5
C53 C48 C49 114.53(15)
C53 C48 B1 125.18(15)
C49 C48 B1 120.23(15)
C50 C49 C48 123.08(16)
C50 C49 H49 118.5
C48 C49 H49 118.5
C51 C50 C49 120.91(17)
C51 C50 H50 119.5
C49 C50 H50 119.5
C50 C51 C52 117.50(16)
C50 C51 C54 121.25(18)
C52 C51 C54 121.24(18)
C51 C52 C53 120.90(17)
C51 C52 H52 119.5
C53 C52 H52 119.5
C52 C53 C48 123.06(17)
C52 C53 H53 118.5
C48 C53 H53 118.5
C51 C54 H54A 109.5
C51 C54 H54B 109.5
H54A C54 H54B 109.5
C51 C54 H54C 109.5
H54A C54 H54C 109.5
H54B C54 H54C 109.5
C55 O1 C58 109.07(15)
O1 C55 C56 106.57(16)
O1 C55 H55A 110.4
C56 C55 H55A 110.4
O1 C55 H55B 110.4
C56 C55 H55B 110.4
H55A C55 H55B 108.6
C55 C56 C57 102.67(17)
C55 C56 H56A 111.2
C57 C56 H56A 111.2
C55 C56 H56B 111.2
C57 C56 H56B 111.2
H56A C56 H56B 109.1
C58 C57 C56 101.73(17)
C58 C57 H57A 111.4
C56 C57 H57A 111.4
C58 C57 H57B 111.4
C56 C57 H57B 111.4
H57A C57 H57B 109.3
O1 C58 C57 105.94(16)
O1 C58 H58A 110.5
C57 C58 H58A 110.5
O1 C58 H58B 110.5
C57 C58 H58B 110.5
H58A C58 H58B 108.7
C59 O2 C62 109.0(2)
O2 C59 C60 104.7(2)
O2 C59 H59A 110.8
C60 C59 H59A 110.8
O2 C59 H59B 110.8
C60 C59 H59B 110.8
H59A C59 H59B 108.9
C61 C60 C59 100.8(2)
C61 C60 H60A 111.6
C59 C60 H60A 111.6
C61 C60 H60B 111.6
C59 C60 H60B 111.6
H60A C60 H60B 109.4
C60 C61 C62 101.6(3)
C60 C61 H61A 111.4
C62 C61 H61A 111.4
C60 C61 H61B 111.4
C62 C61 H61B 111.4
H61A C61 H61B 109.3
O2 C62 C61 106.2(3)
O2 C62 H62A 110.5
C61 C62 H62A 110.5
O2 C62 H62B 110.5
C61 C62 H62B 110.5
H62A C62 H62B 108.7
C65 O3 C63 103.6(3)
O3 C63 C64 102.3(3)
O3 C63 H63A 111.3
C64 C63 H63A 111.3
O3 C63 H63B 111.3
C64 C63 H63B 111.3
H63A C63 H63B 109.2
C66 C64 C63 104.2(3)
C66 C64 H64A 110.9
C63 C64 H64A 110.9
C66 C64 H64B 110.9
C63 C64 H64B 110.9
H64A C64 H64B 108.9
C66 C65 O3 112.5(4)
C66 C65 H65A 109.1
O3 C65 H65A 109.1
C66 C65 H65B 109.1
O3 C65 H65B 109.1
H65A C65 H65B 107.8
C27 B1 C41 109.66(13)
C27 B1 C34 106.91(13)
C41 B1 C34 111.23(13)
C27 B1 C48 111.94(13)
C41 B1 C48 106.90(13)
C34 B1 C48 110.25(13)
C65 C66 C64 107.0(5)
C65 C66 H66A 110.3
C64 C66 H66A 110.3
C65 C66 H66B 110.3
C64 C66 H66B 110.3
H66A C66 H66B 108.6

loop_
_geom_bond_atom_site_label_1
_geom_bond_atom_site_label_2
_geom_bond_distance
Fe1 N1 2.0593(15)
Fe1 N4 2.1148(14)
Fe1 P3 2.1861(6)
Fe1 P1 2.2405(6)
Fe1 P2 2.2463(6)
Fe1 Cl1 2.3500(6)
P1 N2 1.7033(17)
P1 C8 1.8243(18)
P1 C6 1.8436(18)
P2 N3 1.7140(19)
P2 C12 1.821(2)
P2 C10 1.8290(19)
N1 C5 1.362(2)
N1 C1 1.364(2)
N2 C1 1.364(2)
N2 H6 0.87(3)
N3 C5 1.359(3)
N3 H7 0.85(3)
C1 C2 1.399(3)
C2 C3 1.381(3)
C2 H2 0.9500
C3 C4 1.374(3)
C3 H3 0.9500
C4 C5 1.405(3)
C4 H4 0.9500
C6 C7 1.530(3)
C6 H6A 0.9900
C6 H6B 0.9900
C7 H7A 0.9800
C7 H7B 0.9800
C7 H7C 0.9800
C8 C9 1.529(3)
C8 H8A 0.9900
C8 H8B 0.9900
C9 H9A 0.9800
C9 H9B 0.9800
C9 H9C 0.9800
C10 C11 1.517(3)
C10 H10A 0.9900
C10 H10B 0.9900
C11 H11A 0.9800
C11 H11B 0.9800
C11 H11C 0.9800
C12 C13 1.502(3)
C12 H12A 0.9900
C12 H12B 0.9900
C13 H13A 0.9800
C13 H13B 0.9800
C13 H13C 0.9800
P3 N5 1.6884(16)
P3 C21 1.8356(18)
P3 C19 1.8369(17)
P4 O4 1.250(11)
P4 N6 1.7251(16)
P4 C23 1.831(2)
P4 C25 1.838(2)
N4 C14 1.373(2)
N4 C18 1.373(2)
N5 C14 1.376(2)
N5 H1 0.80(3)
N6 C18 1.374(2)
N6 H5 0.83(3)
C14 C15 1.394(2)
C15 C16 1.376(3)
C15 H15 0.9500
C16 C17 1.384(3)
C16 H16 0.9500
C17 C18 1.401(2)
C17 H17 0.9500
C19 C20 1.534(2)
C19 H19A 0.9900
C19 H19B 0.9900
C20 H20A 0.9800
C20 H20B 0.9800
C20 H20C 0.9800
C21 C22 1.537(3)
C21 H21A 0.9900
C21 H21B 0.9900
C22 H22A 0.9800
C22 H22B 0.9800
C22 H22C 0.9800
C23 C24 1.521(4)
C23 H23A 0.9900
C23 H23B 0.9900
C24 H24A 0.9800
C24 H24B 0.9800
C24 H24C 0.9800
C25 C26 1.527(4)
C25 H25A 0.9900
C25 H25B 0.9900
C26 H26A 0.9800
C26 H26B 0.9800
C26 H26C 0.9800
C27 C32 1.405(2)
C27 C28 1.405(2)
C27 B1 1.643(3)
C28 C29 1.400(2)
C28 H28 0.9500
C29 C30 1.396(3)
C29 H29 0.9500
C30 C31 1.395(3)
C30 C33 1.513(3)
C31 C32 1.389(3)
C31 H31 0.9500
C32 H32 0.9500
C33 H33A 0.9800
C33 H33B 0.9800
C33 H33C 0.9800
C34 C39 1.403(2)
C34 C35 1.411(2)
C34 B1 1.645(2)
C35 C36 1.390(2)
C35 H35 0.9500
C36 C37 1.401(3)
C36 H36 0.9500
C37 C38 1.393(3)
C37 C40 1.510(3)
C38 C39 1.402(2)
C38 H38 0.9500
C39 H39 0.9500
C40 H40A 0.9800
C40 H40B 0.9800
C40 H40C 0.9800
C41 C42 1.404(2)
C41 C46 1.408(2)
C41 B1 1.644(3)
C42 C43 1.398(3)
C42 H42 0.9500
C43 C44 1.389(3)
C43 H43 0.9500
C44 C45 1.395(3)
C44 C47 1.509(3)
C45 C46 1.395(2)
C45 H45 0.9500
C46 H46 0.9500
C47 H47A 0.9800
C47 H47B 0.9800
C47 H47C 0.9800
C48 C53 1.401(2)
C48 C49 1.410(2)
C48 B1 1.649(2)
C49 C50 1.396(2)
C49 H49 0.9500
C50 C51 1.391(3)
C50 H50 0.9500
C51 C52 1.394(3)
C51 C54 1.511(3)
C52 C53 1.399(2)
C52 H52 0.9500
C53 H53 0.9500
C54 H54A 0.9800
C54 H54B 0.9800
C54 H54C 0.9800
O1 C55 1.445(3)
O1 C58 1.451(2)
C55 C56 1.521(3)
C55 H55A 0.9900
C55 H55B 0.9900
C56 C57 1.527(3)
C56 H56A 0.9900
C56 H56B 0.9900
C57 C58 1.515(3)
C57 H57A 0.9900
C57 H57B 0.9900
C58 H58A 0.9900
C58 H58B 0.9900
O2 C59 1.422(3)
O2 C62 1.422(4)
C59 C60 1.530(4)
C59 H59A 0.9900
C59 H59B 0.9900
C60 C61 1.480(5)
C60 H60A 0.9900
C60 H60B 0.9900
C61 C62 1.530(4)
C61 H61A 0.9900
C61 H61B 0.9900
C62 H62A 0.9900
C62 H62B 0.9900
O3 C65 1.395(5)
O3 C63 1.498(4)
C63 C64 1.517(5)
C63 H63A 0.9900
C63 H63B 0.9900
C64 C66 1.404(6)
C64 H64A 0.9900
C64 H64B 0.9900
C65 C66 1.272(6)
C65 H65A 0.9900
C65 H65B 0.9900
C66 H66A 0.9900
C66 H66B 0.9900
